data_1573260
loop_
_publ_author_name
'Abherv\'e, Alexandre'
'Mroweh, Nabil'
'Cui, Hengbo'
'Kato, Reizo'
'Vanthuyne, Nicolas'
'Alemany, Pere'
'Canadell, Enric'
'Avarvari, Narcis'

_publ_section_title
;
 Enantiomorphic single component conducting nickel(II) and platinum(II)
 bis(diethyl-dddt) crystalline complexes&#x2020;
;
_journal_name_full Nanoscale
_journal_paper_doi 10.1039/D4NR04048A
_journal_year 2024
_chemical_absolute_configuration syn
_chemical_formula_moiety 'C16 H24 Pt S8'
_chemical_formula_sum 'C16 H24 Pt S8'
_chemical_formula_weight 667.92
_space_group_crystal_system tetragonal
_space_group_IT_number 92
_space_group_name_Hall 'P 4abw 2nw'
_space_group_name_H-M_alt 'P 41 21 2'
_atom_sites_solution_hydrogens geom
_audit_creation_method SHELXL-2018/3
_audit_update_record
;
2024-09-26 deposited with the CCDC.	2024-11-22 downloaded from the CCDC.
;
_cell_angle_alpha 90
_cell_angle_beta 90
_cell_angle_gamma 90
_cell_formula_units_Z 8
_cell_length_a 14.3130(4)
_cell_length_b 14.3130(4)
_cell_length_c 21.7690(7)
_cell_measurement_reflns_used 4147
_cell_measurement_temperature 150.00(10)
_cell_measurement_theta_max 69.2870
_cell_measurement_theta_min 4.2930
_cell_volume 4459.6(2)
_computing_cell_refinement 'CrysAlisPro 1.171.40.45a (Rigaku OD, 2019)'
_computing_data_collection 'CrysAlisPro 1.171.40.45a (Rigaku OD, 2019)'
_computing_data_reduction 'CrysAlisPro 1.171.40.45a (Rigaku OD, 2019)'
_computing_molecular_graphics 'DIAMOND 3.2k (Crystal Impact GbR, 2014)'
_computing_publication_material 'WinGX publication routines (Farrugia, 2012)'
_computing_structure_refinement 'SHELXL-2018/3 (Sheldrick, 2018)'
_computing_structure_solution 'SHELXL-2018/3 (Sheldrick, 2018)'
_diffrn_ambient_temperature 150.00(10)
_diffrn_detector_area_resol_mean 5.1990
_diffrn_measured_fraction_theta_full 1.000
_diffrn_measured_fraction_theta_max 0.992
_diffrn_measurement_device_type 'SuperNova, Single source at offset, AtlasS2'
_diffrn_measurement_method '\w scans'
_diffrn_radiation_type CuK\a
_diffrn_radiation_wavelength 1.54184
_diffrn_reflns_av_R_equivalents 0.0447
_diffrn_reflns_av_unetI/netI 0.0382
_diffrn_reflns_Laue_measured_fraction_full 1.000
_diffrn_reflns_Laue_measured_fraction_max 0.992
_diffrn_reflns_limit_h_max 15
_diffrn_reflns_limit_h_min -17
_diffrn_reflns_limit_k_max 15
_diffrn_reflns_limit_k_min -13
_diffrn_reflns_limit_l_max 26
_diffrn_reflns_limit_l_min -26
_diffrn_reflns_number 16611
_diffrn_reflns_point_group_measured_fraction_full 1.000
_diffrn_reflns_point_group_measured_fraction_max 0.986
_diffrn_reflns_theta_full 67.684
_diffrn_reflns_theta_max 73.550
_diffrn_reflns_theta_min 3.696
_diffrn_source 'micro-focus sealed X-ray tube'
_exptl_absorpt_coefficient_mu 18.766
_exptl_absorpt_correction_T_max 1.00000
_exptl_absorpt_correction_T_min 0.56733
_exptl_absorpt_correction_type multi-scan
_exptl_absorpt_process_details
;
CrysAlisPro 1.171.38.46 (Rigaku Oxford Diffraction, 2015)
Empirical absorption correction using spherical harmonics,
 implemented in SCALE3 ABSPACK scaling algorithm.
;
_exptl_crystal_colour black
_exptl_crystal_density_diffrn 1.990
_exptl_crystal_description needle
_exptl_crystal_F_000 2608
_refine_diff_density_max 3.010
_refine_diff_density_min -0.661
_refine_diff_density_rms 0.164
_refine_ls_abs_structure_details
;
 Refined as an inversion twin.
;
_refine_ls_abs_structure_Flack 0.51(4)
_refine_ls_extinction_method none
_refine_ls_goodness_of_fit_ref 1.036
_refine_ls_hydrogen_treatment constr
_refine_ls_matrix_type full
_refine_ls_number_parameters 232
_refine_ls_number_reflns 4430
_refine_ls_number_restraints 0
_refine_ls_restrained_S_all 1.036
_refine_ls_R_factor_all 0.0648
_refine_ls_R_factor_gt 0.0505
_refine_ls_shift/su_max 0.000
_refine_ls_shift/su_mean 0.000
_refine_ls_structure_factor_coef Fsqd
_refine_ls_weighting_details 'w=1/[\s^2^(Fo^2^)+(0.0742P)^2^+5.1058P] where P=(Fo^2^+2Fc^2^)/3'
_refine_ls_weighting_scheme calc
_refine_ls_wR_factor_gt 0.1253
_refine_ls_wR_factor_ref 0.1359
_reflns_Friedel_coverage 0.708
_reflns_Friedel_fraction_full 1.000
_reflns_Friedel_fraction_max 0.979
_reflns_number_gt 3592
_reflns_number_total 4430
_reflns_threshold_expression 'I > 2\s(I)'
_cod_data_source_file d4nr04048a2.cif
_cod_data_source_block shelx_CCDC2
_cod_original_cell_volume 4459.6(3)
_cod_database_code 1573260
_shelx_shelxl_version_number 2018/3
_shelx_space_group_comment
;
The symmetry employed for this shelxl refinement is uniquely defined
by the following loop, which should always be used as a source of
symmetry information in preference to the above space-group names.
They are only intended as comments.
;
_oxdiff_exptl_absorpt_empirical_full_min 0.671
_oxdiff_exptl_absorpt_empirical_full_max 1.653
_oxdiff_exptl_absorpt_empirical_details
;
Empirical correction (ABSPACK) includes:
- Absorption correction using spherical harmonics
- Frame scaling
;

loop_
_space_group_symop_operation_xyz
'x, y, z'
'-x, -y, z+1/2'
'x+1/2, -y+1/2, -z+3/4'
'-x+1/2, y+1/2, -z+1/4'
'-y, -x, -z+1/2'
'y, x, -z'
'y+1/2, -x+1/2, z+3/4'
'-y+1/2, x+1/2, z+1/4'

loop_
_atom_site_label
_atom_site_type_symbol
_atom_site_fract_x
_atom_site_fract_y
_atom_site_fract_z
_atom_site_U_iso_or_equiv
_atom_site_adp_type
_atom_site_occupancy
_atom_site_site_symmetry_order
_atom_site_calc_flag
_atom_site_refinement_flags_posn
_atom_site_refinement_flags_adp
_atom_site_refinement_flags_occupancy
_atom_site_disorder_assembly
_atom_site_disorder_group
C1 C 0.6558(16) 0.0812(16) 0.5428(9) 0.092(6) Uani 1 1 d . . . . .
H1 H 0.704508 0.052168 0.568012 0.110 Uiso 1 1 calc R U . . .
C2 C 0.7063(13) 0.1218(13) 0.4886(8) 0.076(4) Uani 1 1 d . . . . .
H2 H 0.738523 0.069734 0.468412 0.091 Uiso 1 1 calc R U . . .
C3 C 0.5386(12) 0.2370(11) 0.5389(7) 0.063(4) Uani 1 1 d . . . . .
C4 C 0.5478(12) 0.2369(12) 0.4766(7) 0.063(4) Uani 1 1 d . . . . .
C5 C 0.590(2) 0.0022(18) 0.5255(13) 0.124(9) Uani 1 1 d . . . . .
H5A H 0.624428 -0.043995 0.501770 0.148 Uiso 1 1 calc R U . . .
H5B H 0.540467 0.026431 0.499917 0.148 Uiso 1 1 calc R U . . .
C6 C 0.547(3) -0.046(2) 0.5845(17) 0.176(16) Uani 1 1 d . . . . .
H6A H 0.505768 -0.095874 0.571901 0.265 Uiso 1 1 calc R U . . .
H6B H 0.595922 -0.071352 0.609484 0.265 Uiso 1 1 calc R U . . .
H6C H 0.512034 -0.000986 0.607634 0.265 Uiso 1 1 calc R U . . .
C7 C 0.7804(12) 0.1913(13) 0.5064(9) 0.084(5) Uani 1 1 d . . . . .
H7A H 0.750787 0.247240 0.522247 0.101 Uiso 1 1 calc R U . . .
H7B H 0.818692 0.165009 0.538848 0.101 Uiso 1 1 calc R U . . .
C8 C 0.8412(17) 0.217(2) 0.4534(9) 0.119(9) Uani 1 1 d . . . . .
H8A H 0.887454 0.261024 0.466479 0.179 Uiso 1 1 calc R U . . .
H8B H 0.871616 0.161668 0.438017 0.179 Uiso 1 1 calc R U . . .
H8C H 0.803751 0.243850 0.421425 0.179 Uiso 1 1 calc R U . . .
C10 C -0.2573(13) -0.2365(13) 0.5309(6) 0.069(5) Uani 1 1 d . . . . .
C11 C 0.0492(12) 0.0689(12) 0.5310(6) 0.064(4) Uani 1 1 d . . . . .
C12 C 0.1684(15) 0.2240(13) 0.5230(8) 0.083(5) Uani 1 1 d . . . . .
H12 H 0.214017 0.259919 0.546940 0.100 Uiso 1 1 calc R U . . .
C13 C -0.4767(19) -0.293(2) 0.4726(15) 0.142(11) Uani 1 1 d . . . . .
H13A H -0.453244 -0.229580 0.471390 0.170 Uiso 1 1 calc R U . A 1
H13B H -0.472359 -0.320017 0.431751 0.170 Uiso 1 1 calc R U . A 1
C14 C -0.5554(16) -0.295(3) 0.4912(18) 0.20(2) Uani 1 1 d . . . . .
H14A H -0.594850 -0.259774 0.464278 0.303 Uiso 1 1 calc R U . . .
H14B H -0.576665 -0.358955 0.492396 0.303 Uiso 1 1 calc R U . . .
H14C H -0.557694 -0.269198 0.531738 0.303 Uiso 1 1 calc R U . . .
C15 C 0.1030(15) 0.2933(15) 0.4962(13) 0.111(7) Uani 1 1 d . . . . .
H15A H 0.056047 0.260870 0.472127 0.133 Uiso 1 1 calc R U . . .
H15B H 0.137145 0.334476 0.468800 0.133 Uiso 1 1 calc R U . . .
C16 C 0.054(2) 0.352(2) 0.5469(14) 0.135(10) Uani 1 1 d . . . . .
H16A H 0.012474 0.396388 0.528125 0.203 Uiso 1 1 calc R U . . .
H16B H 0.019535 0.311796 0.573633 0.203 Uiso 1 1 calc R U . . .
H16C H 0.100552 0.385329 0.570309 0.203 Uiso 1 1 calc R U . . .
S1 S 0.6033(4) 0.1687(4) 0.59145(19) 0.0818(12) Uani 1 1 d . . . . .
S2 S 0.6229(4) 0.1689(4) 0.43234(19) 0.0844(14) Uani 1 1 d . . . . .
S3 S 0.4631(3) 0.3110(3) 0.57580(16) 0.0681(10) Uani 1 1 d . . . . .
S4 S 0.4774(3) 0.3083(4) 0.43265(17) 0.0730(11) Uani 1 1 d . . . . .
S5 S -0.3426(5) -0.2875(4) 0.5751(2) 0.0985(17) Uani 1 1 d . . . . .
S6 S -0.1973(4) -0.1496(3) 0.56808(18) 0.0774(12) Uani 1 1 d . . . . .
S7 S -0.0343(3) 0.0076(3) 0.56935(16) 0.0700(10) Uani 1 1 d . . . . .
S8 S 0.1094(4) 0.1467(3) 0.57771(19) 0.0884(16) Uani 1 1 d . . . . .
Pt1 Pt 0.39061(4) 0.39061(4) 0.500000 0.0606(2) Uani 1 2 d S T P . .
Pt2 Pt -0.09322(4) -0.09322(4) 0.500000 0.0611(3) Uani 1 2 d S T P . .
C9 C -0.423(3) -0.352(3) 0.5192(16) 0.077(9) Uani 0.5 1 d . . P B 1
H9 H -0.467224 -0.389664 0.542790 0.092 Uiso 0.5 1 calc R U P B 1
C9B C -0.369(4) -0.381(3) 0.531(2) 0.095(11) Uiso 0.5 1 d . . P B 2
H9B H -0.428445 -0.405816 0.546429 0.114 Uiso 0.5 1 calc R U P B 2

loop_
_atom_site_aniso_label
_atom_site_aniso_U_11
_atom_site_aniso_U_22
_atom_site_aniso_U_33
_atom_site_aniso_U_23
_atom_site_aniso_U_13
_atom_site_aniso_U_12
C1 0.097(14) 0.098(15) 0.081(12) 0.010(10) 0.005(10) 0.010(12)
C2 0.082(10) 0.074(10) 0.072(10) -0.013(8) -0.012(8) 0.021(8)
C3 0.069(10) 0.046(8) 0.075(9) 0.004(7) -0.005(7) 0.015(6)
C4 0.059(9) 0.057(9) 0.074(9) 0.003(7) -0.010(7) 0.000(6)
C5 0.13(2) 0.084(15) 0.16(2) 0.017(14) -0.017(17) 0.001(15)
C6 0.16(3) 0.10(2) 0.27(4) 0.07(3) 0.03(3) 0.00(2)
C7 0.082(11) 0.085(11) 0.086(11) -0.001(10) -0.011(10) 0.004(9)
C8 0.105(18) 0.17(3) 0.081(12) -0.024(14) 0.019(12) -0.020(16)
C10 0.075(11) 0.067(10) 0.064(7) 0.010(7) -0.006(8) -0.010(9)
C11 0.077(10) 0.071(10) 0.044(6) -0.002(6) 0.001(6) 0.006(7)
C12 0.099(13) 0.062(10) 0.089(11) 0.007(8) -0.006(9) -0.022(9)
C13 0.092(18) 0.13(2) 0.20(3) -0.02(2) -0.046(19) -0.009(16)
C14 0.056(14) 0.29(5) 0.26(4) 0.08(4) -0.03(2) -0.05(2)
C15 0.092(14) 0.085(12) 0.15(2) 0.025(15) 0.021(16) -0.002(11)
C16 0.11(2) 0.11(2) 0.19(3) -0.004(19) 0.02(2) 0.011(15)
S1 0.090(3) 0.089(3) 0.066(2) 0.013(2) -0.007(2) 0.026(2)
S2 0.087(3) 0.102(3) 0.064(2) -0.001(2) 0.000(2) 0.034(3)
S3 0.078(2) 0.072(2) 0.0540(17) 0.0021(17) -0.0062(17) 0.012(2)
S4 0.078(3) 0.086(3) 0.0544(17) 0.0063(19) 0.0043(18) 0.022(2)
S5 0.132(5) 0.093(3) 0.070(2) 0.012(2) 0.012(3) -0.032(3)
S6 0.102(3) 0.067(2) 0.063(2) 0.0020(17) 0.009(2) -0.012(2)
S7 0.094(3) 0.063(2) 0.0530(16) 0.0000(15) 0.0060(16) -0.0067(19)
S8 0.121(4) 0.082(3) 0.062(2) -0.0040(18) -0.001(2) -0.032(3)
Pt1 0.0632(3) 0.0632(3) 0.0553(4) 0.0035(3) -0.0035(3) 0.0055(4)
Pt2 0.0646(3) 0.0646(3) 0.0540(4) 0.0033(3) -0.0033(3) 0.0022(4)
C9 0.065(19) 0.08(2) 0.08(2) 0.017(17) -0.022(16) 0.019(16)

loop_
_atom_type_symbol
_atom_type_description
_atom_type_scat_dispersion_real
_atom_type_scat_dispersion_imag
_atom_type_scat_source
C C 0.0181 0.0091 'International Tables Vol C Tables 4.2.6.8 and 6.1.1.4'
H H 0.0000 0.0000 'International Tables Vol C Tables 4.2.6.8 and 6.1.1.4'
S S 0.3331 0.5567 'International Tables Vol C Tables 4.2.6.8 and 6.1.1.4'
Pt Pt -4.5932 6.9264 'International Tables Vol C Tables 4.2.6.8 and 6.1.1.4'

loop_
_geom_angle_atom_site_label_1
_geom_angle_atom_site_label_2
_geom_angle_atom_site_label_3
_geom_angle
_geom_angle_site_symmetry_1
_geom_angle_site_symmetry_3
_geom_angle_publ_flag
C2 C1 C5 113.0(18) . . ?
C2 C1 S1 113.2(15) . . ?
C5 C1 S1 114.0(18) . . ?
C1 C2 C7 113.1(15) . . ?
C1 C2 S2 110.7(14) . . ?
C7 C2 S2 112.7(13) . . ?
C4 C3 S3 121.9(13) . . ?
C4 C3 S1 126.4(14) . . ?
S3 C3 S1 111.7(8) . . ?
C3 C4 S4 119.6(14) . . ?
C3 C4 S2 127.7(13) . . ?
S4 C4 S2 112.7(9) . . ?
C1 C5 C6 112(2) . . ?
C8 C7 C2 112.0(17) . . ?
C10 C10 S6 119.8(5) 6_556 . ?
C10 C10 S5 126.5(5) 6_556 . ?
S6 C10 S5 113.6(9) . . ?
C11 C11 S7 120.6(5) 6_556 . ?
C11 C11 S8 126.2(5) 6_556 . ?
S7 C11 S8 113.0(8) . . ?
C15 C12 C12 115(2) . 6_556 ?
C15 C12 S8 111.6(15) . . ?
C12 C12 S8 110.9(12) 6_556 . ?
C14 C13 C9 104(3) . . ?
C14 C13 C9B 137(4) . 6_556 ?
C9 C13 C9B 44.8(19) . 6_556 ?
C12 C15 C16 111(2) . . ?
C3 S1 C1 102.9(9) . . ?
C4 S2 C2 103.7(7) . . ?
C3 S3 Pt1 105.0(5) . . ?
C4 S4 Pt1 105.7(6) . . ?
C9B S5 C10 100.1(16) . . ?
C10 S5 C9 106.0(13) . . ?
C10 S6 Pt2 106.3(6) . . ?
C11 S7 Pt2 105.3(5) . . ?
C11 S8 C12 103.6(8) . . ?
S4 Pt1 S4 177.7(3) 6_556 . ?
S4 Pt1 S3 92.48(14) 6_556 . ?
S4 Pt1 S3 87.60(13) . . ?
S4 Pt1 S3 87.60(14) 6_556 6_556 ?
S4 Pt1 S3 92.48(14) . 6_556 ?
S3 Pt1 S3 176.3(3) . 6_556 ?
S6 Pt2 S6 87.6(2) . 6_556 ?
S6 Pt2 S7 178.35(17) . 6_556 ?
S6 Pt2 S7 92.07(14) 6_556 6_556 ?
S6 Pt2 S7 92.07(14) . . ?
S6 Pt2 S7 178.36(17) 6_556 . ?
S7 Pt2 S7 88.26(19) 6_556 . ?
C13 C9 C9 108(3) . 6_556 ?
C13 C9 S5 117(3) . . ?
C9 C9 S5 104.4(17) 6_556 . ?
C9B C9B S5 119(4) 6_556 . ?
C9B C9B C13 98(5) 6_556 6_556 ?
S5 C9B C13 120(3) . 6_556 ?

loop_
_geom_bond_atom_site_label_1
_geom_bond_atom_site_label_2
_geom_bond_distance
_geom_bond_site_symmetry_2
_geom_bond_publ_flag
C1 C2 1.50(3) . ?
C1 C5 1.52(3) . ?
C1 S1 1.80(2) . ?
C2 C7 1.51(3) . ?
C2 S2 1.838(16) . ?
C3 C4 1.36(2) . ?
C3 S3 1.712(16) . ?
C3 S1 1.766(15) . ?
C4 S4 1.725(16) . ?
C4 S2 1.741(17) . ?
C5 C6 1.59(4) . ?
C7 C8 1.49(3) . ?
C10 C10 1.41(3) 6_556 ?
C10 S6 1.715(16) . ?
C10 S5 1.717(17) . ?
C11 C11 1.41(3) 6_556 ?
C11 S7 1.702(16) . ?
C11 S8 1.737(15) . ?
C12 C15 1.48(3) . ?
C12 C12 1.51(4) 6_556 ?
C12 S8 1.832(17) . ?
C13 C14 1.20(4) . ?
C13 C9 1.53(4) . ?
C13 C9B 1.74(6) 6_556 ?
C15 C16 1.56(3) . ?
S3 Pt1 2.259(4) . ?
S4 Pt1 2.254(4) . ?
S5 C9B 1.70(5) . ?
S5 C9 1.91(4) . ?
S6 Pt2 2.251(4) . ?
S7 Pt2 2.252(4) . ?
C9 C9 1.66(8) 6_556 ?
C9B C9B 1.36(9) 6_556 ?
